data_7158105
loop_
_publ_author_name
'Li, Jun'
'Daniliuc, Constantin G.'
'Kehr, Gerald'
'Erker, Gerhard'

_publ_section_title
;
 Formation of amidino-borate derivatives by a multi-component reaction.
;
_journal_issue 25
_journal_name_full 'Organic &amp; biomolecular chemistry'
_journal_page_first 5551
_journal_page_last 5554
_journal_paper_doi 10.1039/d1ob00775k
_journal_volume 19
_journal_year 2021
_chemical_formula_sum 'C41 H39 B F9 N3'
_chemical_formula_weight 755.56
_space_group_crystal_system orthorhombic
_space_group_IT_number 19
_space_group_name_Hall 'P 2ac 2ab'
_space_group_name_H-M_alt 'P 21 21 21'
_atom_sites_solution_hydrogens mixed
_audit_creation_method 'APEX3 v2016.1-0'
_audit_update_record
;
2021-02-23 deposited with the CCDC.	2021-06-01 downloaded from the CCDC.
;
_cell_angle_alpha 90
_cell_angle_beta 90
_cell_angle_gamma 90
_cell_formula_units_Z 4
_cell_length_a 20.6283(7)
_cell_length_b 8.9160(2)
_cell_length_c 19.7224(4)
_cell_measurement_reflns_used 6705
_cell_measurement_temperature 173.(2)
_cell_measurement_theta_max 26.37
_cell_measurement_theta_min 4.08
_cell_volume 3627.38(16)
_computing_cell_refinement 'Collect (Nonius B.V., 1998)'
_computing_data_collection
;

Collect (Nonius B.V., 1998)
;
_computing_data_reduction 'Denzo-SMN (Otwinowski & Minor, 1997)'
_computing_molecular_graphics 'XP (Sheldrick, 2014)'
_computing_publication_material 'SHELXL-2014/7 (Sheldrick, 2014)'
_computing_structure_refinement 'SHELXL-2014/7 (Sheldrick, 2014)'
_computing_structure_solution 'SHELXL-2014/7 (Sheldrick, 2014)'
_diffrn_ambient_temperature 173.(2)
_diffrn_measured_fraction_theta_full 0.991
_diffrn_measured_fraction_theta_max 0.991
_diffrn_measurement_device_type 'rotating anode Nonius FR591'
_diffrn_measurement_method 'omega and phi scans'
_diffrn_radiation_monochromator 'Montel mirror'
_diffrn_radiation_type 'Mo K\a'
_diffrn_radiation_wavelength 0.71073
_diffrn_reflns_av_R_equivalents 0.087
_diffrn_reflns_av_unetI/netI 0.0456
_diffrn_reflns_limit_h_max 24
_diffrn_reflns_limit_h_min -24
_diffrn_reflns_limit_k_max 10
_diffrn_reflns_limit_k_min -10
_diffrn_reflns_limit_l_max 23
_diffrn_reflns_limit_l_min -23
_diffrn_reflns_number 21027
_diffrn_reflns_theta_full 25.00
_diffrn_reflns_theta_max 25.00
_diffrn_reflns_theta_min 4.08
_diffrn_source 'Mo rotating anode'
_diffrn_source_type 'Mo rotating anode'
_exptl_absorpt_coefficient_mu 0.113
_exptl_absorpt_correction_T_max 0.99
_exptl_absorpt_correction_T_min 0.99
_exptl_absorpt_correction_type multi-scan
_exptl_absorpt_process_details 'Denzo (Otwinowski, Borek, Majewski & Minor, 2003)'
_exptl_crystal_colour yellow
_exptl_crystal_density_diffrn 1.384
_exptl_crystal_density_method 'not measured'
_exptl_crystal_description plate
_exptl_crystal_F_000 1568
_exptl_crystal_size_max 0.100
_exptl_crystal_size_mid 0.090
_exptl_crystal_size_min 0.040
_refine_diff_density_max 0.352
_refine_diff_density_min -0.250
_refine_ls_abs_structure_details
;

Flack x determined using 1824 quotients [(I+)-(I-)]/[(I+)+(I-)]
(Parsons, Flack and Wagner, Acta Cryst. B69 (2013) 249-259).
;
_refine_ls_abs_structure_Flack 0.0(7)
_refine_ls_extinction_method none
_refine_ls_goodness_of_fit_ref 1.097
_refine_ls_hydrogen_treatment mixed
_refine_ls_matrix_type full
_refine_ls_number_parameters 600
_refine_ls_number_reflns 6341
_refine_ls_number_restraints 302
_refine_ls_restrained_S_all 1.088
_refine_ls_R_factor_all 0.1019
_refine_ls_R_factor_gt 0.0781
_refine_ls_shift/su_max 0.000
_refine_ls_shift/su_mean 0.000
_refine_ls_structure_factor_coef Fsqd
_refine_ls_weighting_details 'w=1/[\s^2^(Fo^2^)+(0.0784P)^2^+6.3280P] where P=(Fo^2^+2Fc^2^)/3'
_refine_ls_weighting_scheme calc
_refine_ls_wR_factor_gt 0.1810
_refine_ls_wR_factor_ref 0.2025
_reflns_number_gt 5202
_reflns_number_total 6341
_reflns_threshold_expression 'I > 2\s(I)'
_cod_data_source_file d1ob00775k2.cif
_cod_data_source_block erk9465
_cod_depositor_comments 'Adding full bibliography for 7158104--7158107.cif.'
_cod_database_code 7158105

loop_
_space_group_symop_operation_xyz
'x, y, z'
'-x+1/2, -y, z+1/2'
'-x, y+1/2, -z+1/2'
'x+1/2, -y+1/2, -z'

loop_
_atom_site_type_symbol
_atom_site_label
_atom_site_fract_x
_atom_site_fract_y
_atom_site_fract_z
_atom_site_U_iso_or_equiv
_atom_site_adp_type
_atom_site_calc_flag
_atom_site_refinement_flags_adp
_atom_site_refinement_flags_occupancy
_atom_site_refinement_flags_posn
_atom_site_occupancy
_atom_site_disorder_assembly
_atom_site_disorder_group
N N1 0.8336(2) 0.7099(7) 0.6285(3) 0.0340(13) Uani d . . . 1.0 . .
N N3 0.9956(2) 0.6991(7) 0.5652(3) 0.0353(13) Uani d . . . 1.0 . .
C C1 0.9333(3) 0.7209(8) 0.6984(3) 0.0370(16) Uani d . . . 1.0 . .
C C2 0.9046(4) 0.7205(11) 0.7698(3) 0.048(2) Uani d . . . 1.0 . .
H H2A 0.885 0.8188 0.7807 0.058 Uiso calc U . R 1.0 . .
H H2B 0.8712 0.6415 0.7744 0.058 Uiso calc U . R 1.0 . .
C C3 0.9623(4) 0.6885(11) 0.8156(4) 0.051(2) Uani d . . . 1.0 . .
H H3A 0.9554 0.7316 0.8613 0.061 Uiso calc U . R 1.0 . .
H H3B 0.9697 0.5793 0.8199 0.061 Uiso calc U . R 1.0 . .
C C4 1.0179(4) 0.7628(10) 0.7808(3) 0.048(2) Uani d . . . 1.0 . .
H H4A 1.0596 0.7188 0.7956 0.058 Uiso calc U . R 1.0 . .
H H4B 1.0184 0.8718 0.7901 0.058 Uiso calc U . R 1.0 . .
C C5 1.0058(3) 0.7322(9) 0.7056(4) 0.0397(17) Uani d . . . 1.0 . .
H H5A 1.023 0.815 0.6774 0.048 Uiso calc U . R 1.0 . .
H H5B 1.0269 0.6374 0.6915 0.048 Uiso calc U . R 1.0 . .
C C7 0.9030(3) 0.7121(8) 0.6378(3) 0.0342(15) Uani d . . . 1.0 . .
C C8 0.9335(3) 0.7016(8) 0.5687(3) 0.0327(15) Uani d . . . 1.0 . .
C C9 0.8149(3) 0.6981(8) 0.5635(3) 0.0321(14) Uani d . . . 1.0 . .
C C11 0.7890(3) 0.7477(8) 0.6828(3) 0.0341(15) Uani d . . . 1.0 . .
C C12 0.7809(4) 0.8990(9) 0.6994(4) 0.0429(18) Uani d . . . 1.0 . .
C C13 0.7398(4) 0.9326(11) 0.7527(4) 0.053(2) Uani d . . . 1.0 . .
H H13 0.7334 1.0344 0.7654 0.063 Uiso calc U . R 1.0 . .
C C14 0.7083(4) 0.8229(13) 0.7872(4) 0.061(2) Uani d . . . 1.0 . .
H H14 0.6803 0.8493 0.8236 0.073 Uiso calc U . R 1.0 . .
C C15 0.7161(4) 0.6750(12) 0.7706(4) 0.056(2) Uani d . . . 1.0 . .
H H15 0.694 0.6003 0.796 0.067 Uiso calc U . R 1.0 . .
C C16 0.7567(4) 0.6312(10) 0.7158(4) 0.0454(19) Uani d . . . 1.0 . .
C C17 0.8194(4) 1.0193(10) 0.6649(4) 0.055(2) Uani d . . . 1.0 . .
H H17A 0.8263 0.9918 0.6173 0.083 Uiso calc U . R 1.0 . .
H H17B 0.8613 1.0305 0.6876 0.083 Uiso calc U . R 1.0 . .
H H17C 0.7956 1.1143 0.6671 0.083 Uiso calc U . R 1.0 . .
C C18 0.7657(5) 0.4706(10) 0.6983(5) 0.059(2) Uani d . . . 1.0 . .
H H18A 0.7394 0.4459 0.6585 0.088 Uiso calc U . R 1.0 . .
H H18B 0.7521 0.4082 0.7367 0.088 Uiso calc U . R 1.0 . .
H H18C 0.8115 0.4517 0.6883 0.088 Uiso calc U . R 1.0 . .
N N2 0.7510(2) 0.7035(7) 0.5507(3) 0.0335(13) Uani d . . D 1.0 . .
H H2 0.721(4) 0.744(9) 0.584(4) 0.04(2) Uiso d . . . 1.0 . .
C C21 0.7213(15) 0.7305(19) 0.4842(9) 0.033(4) Uani d U P D 0.67(3) A 1
C C22 0.7179(10) 0.876(2) 0.4593(8) 0.037(4) Uani d U P D 0.67(3) A 1
C C23 0.6880(7) 0.899(2) 0.3969(7) 0.041(3) Uani d U P D 0.67(3) A 1
H H23 0.684 0.9984 0.3798 0.049 Uiso calc U P R 0.67(3) A 1
C C24 0.6642(6) 0.780(2) 0.3596(6) 0.041(3) Uani d U P D 0.67(3) A 1
H H24 0.6455 0.7976 0.3163 0.049 Uiso calc U P R 0.67(3) A 1
C C25 0.6674(7) 0.636(2) 0.3849(7) 0.044(4) Uani d U P D 0.67(3) A 1
H H25 0.6491 0.5554 0.36 0.053 Uiso calc U P R 0.67(3) A 1
C C26 0.6972(9) 0.609(2) 0.4467(8) 0.040(4) Uani d U P D 0.67(3) A 1
C C27 0.7440(13) 1.006(2) 0.4991(13) 0.055(5) Uani d U P D 0.67(3) A 1
H H27A 0.7373 1.0988 0.4735 0.083 Uiso calc U P R 0.67(3) A 1
H H27B 0.7213 1.0123 0.5426 0.083 Uiso calc U P R 0.67(3) A 1
H H27C 0.7904 0.9913 0.5071 0.083 Uiso calc U P R 0.67(3) A 1
C C28 0.6962(10) 0.4488(19) 0.4737(11) 0.059(5) Uani d U P D 0.67(3) A 1
H H28A 0.7187 0.445 0.5174 0.088 Uiso calc U P R 0.67(3) A 1
H H28B 0.6512 0.4161 0.4796 0.088 Uiso calc U P R 0.67(3) A 1
H H28C 0.718 0.3824 0.4414 0.088 Uiso calc U P R 0.67(3) A 1
C C21A 0.723(3) 0.703(3) 0.4827(19) 0.031(9) Uani d U P D 0.33(3) A 2
C C22A 0.713(2) 0.839(3) 0.4507(16) 0.035(8) Uani d U P D 0.33(3) A 2
C C23A 0.6816(16) 0.842(4) 0.3883(13) 0.037(7) Uani d U P D 0.33(3) A 2
H H23A 0.6739 0.9343 0.3655 0.045 Uiso calc U P R 0.33(3) A 2
C C24A 0.6622(14) 0.708(4) 0.3609(13) 0.036(6) Uani d U P D 0.33(3) A 2
H H24A 0.6463 0.7062 0.3157 0.043 Uiso calc U P R 0.33(3) A 2
C C25A 0.6654(16) 0.578(4) 0.3974(14) 0.048(7) Uani d U P D 0.33(3) A 2
H H25A 0.6482 0.4885 0.3781 0.057 Uiso calc U P R 0.33(3) A 2
C C26A 0.6925(17) 0.572(3) 0.4608(15) 0.034(8) Uani d U P D 0.33(3) A 2
C C27A 0.740(2) 0.981(4) 0.4808(18) 0.038(9) Uani d U P D 0.33(3) A 2
H H27D 0.7283 1.0664 0.4519 0.057 Uiso calc U P R 0.33(3) A 2
H H27E 0.7215 0.996 0.5262 0.057 Uiso calc U P R 0.33(3) A 2
H H27F 0.7871 0.9734 0.4841 0.057 Uiso calc U P R 0.33(3) A 2
C C28A 0.690(2) 0.430(4) 0.502(2) 0.068(11) Uani d U P D 0.33(3) A 2
H H28D 0.7117 0.4463 0.5457 0.102 Uiso calc U P R 0.33(3) A 2
H H28E 0.6448 0.4016 0.51 0.102 Uiso calc U P R 0.33(3) A 2
H H28F 0.7121 0.3492 0.4775 0.102 Uiso calc U P R 0.33(3) A 2
C C31 1.0287(3) 0.6985(8) 0.5019(3) 0.0334(15) Uani d . . . 1.0 . .
C C32 1.0596(3) 0.5676(9) 0.4795(3) 0.0387(16) Uani d . . . 1.0 . .
C C33 1.0937(3) 0.5710(10) 0.4190(4) 0.0474(19) Uani d . . . 1.0 . .
H H33 1.1127 0.4813 0.4021 0.057 Uiso calc U . R 1.0 . .
C C34 1.1007(3) 0.7035(11) 0.3828(4) 0.049(2) Uani d . . . 1.0 . .
H H34 1.1232 0.7043 0.3408 0.059 Uiso calc U . R 1.0 . .
C C35 1.0746(3) 0.8335(10) 0.4085(4) 0.0446(19) Uani d . . . 1.0 . .
H H35 1.0811 0.9254 0.3851 0.054 Uiso calc U . R 1.0 . .
C C36 1.0388(3) 0.8324(9) 0.4683(4) 0.0418(17) Uani d . . . 1.0 . .
C C37 1.0586(4) 0.4251(9) 0.5212(4) 0.051(2) Uani d . . . 1.0 . .
H H37A 1.102 0.4054 0.5391 0.076 Uiso calc U . R 1.0 . .
H H37B 1.0449 0.341 0.4926 0.076 Uiso calc U . R 1.0 . .
H H37C 1.028 0.4367 0.5589 0.076 Uiso calc U . R 1.0 . .
C C38 1.0128(4) 0.9788(9) 0.4971(4) 0.051(2) Uani d . . . 1.0 . .
H H38A 1.03 0.9939 0.5429 0.076 Uiso calc U . R 1.0 . .
H H38B 0.9653 0.9746 0.499 0.076 Uiso calc U . R 1.0 . .
H H38C 1.0262 1.0623 0.468 0.076 Uiso calc U . R 1.0 . .
B B1 0.8755(3) 0.6986(9) 0.5123(4) 0.0315(16) Uani d . . . 1.0 . .
H H1 0.875(3) 0.818(8) 0.491(3) 0.034(18) Uiso d . . . 1.0 . .
C C41 0.8874(3) 0.5718(8) 0.4536(3) 0.0298(14) Uani d . . . 1.0 . .
C C42 0.9017(3) 0.6148(8) 0.3852(3) 0.0336(15) Uani d . . . 1.0 . .
C C43 0.9304(3) 0.5193(9) 0.3396(3) 0.0397(17) Uani d . . . 1.0 . .
H H43 0.9413 0.5548 0.2956 0.048 Uiso calc U . R 1.0 . .
C C45 0.9242(3) 0.3192(9) 0.4199(3) 0.0377(16) Uani d . . . 1.0 . .
H H45 0.929 0.2159 0.4307 0.045 Uiso calc U . R 1.0 . .
C C46 0.8976(3) 0.4177(8) 0.4668(3) 0.0324(15) Uani d . . . 1.0 . .
C C47 0.8836(3) 0.7669(9) 0.3582(3) 0.0389(17) Uani d . . . 1.0 . .
F F1 0.9235(2) 0.8772(5) 0.3764(2) 0.0562(12) Uani d . . . 1.0 . .
F F2 0.82365(19) 0.8100(6) 0.3761(2) 0.0528(12) Uani d . . . 1.0 . .
F F3 0.8827(2) 0.7664(6) 0.28987(19) 0.0547(12) Uani d . . . 1.0 . .
C C44 0.9437(3) 0.3736(9) 0.3566(3) 0.0389(17) Uani d . . . 1.0 . .
C C48 0.9793(4) 0.2708(10) 0.3098(4) 0.0479(19) Uani d U . . 1.0 . .
F F4 0.9865(3) 0.3272(6) 0.2487(2) 0.0713(16) Uani d U . . 1.0 . .
F F5 0.9499(3) 0.1411(7) 0.3006(3) 0.092(2) Uani d U . . 1.0 . .
F F6 1.0377(3) 0.2372(8) 0.3324(2) 0.086(2) Uani d U . . 1.0 . .
C C49 0.8790(3) 0.3454(8) 0.5335(3) 0.0360(15) Uani d . . D 1.0 . .
F F7 0.8902(4) 0.2009(7) 0.5362(3) 0.060(3) Uani d U P D 0.775(14) B 1
F F8 0.9081(4) 0.4066(8) 0.5873(3) 0.058(2) Uani d U P D 0.775(14) B 1
F F9 0.8161(3) 0.3615(10) 0.5471(3) 0.065(3) Uani d U P D 0.775(14) B 1
F F7A 0.9277(11) 0.263(4) 0.5592(12) 0.074(9) Uani d U P D 0.225(14) B 2
F F8A 0.8552(19) 0.426(3) 0.5821(13) 0.092(11) Uani d U P D 0.225(14) B 2
F F9A 0.8330(13) 0.240(3) 0.5217(13) 0.081(10) Uani d U P D 0.225(14) B 2

loop_
_atom_site_aniso_label
_atom_site_aniso_U_11
_atom_site_aniso_U_22
_atom_site_aniso_U_33
_atom_site_aniso_U_12
_atom_site_aniso_U_13
_atom_site_aniso_U_23
N1 0.029(3) 0.046(4) 0.027(3) -0.002(3) 0.005(2) 0.001(3)
N3 0.027(3) 0.047(4) 0.032(3) 0.001(3) 0.001(2) 0.004(3)
C1 0.036(3) 0.045(4) 0.030(3) -0.001(3) 0.001(3) -0.001(3)
C2 0.047(4) 0.075(6) 0.022(3) 0.003(4) 0.001(3) -0.003(3)
C3 0.058(5) 0.064(5) 0.031(4) 0.002(4) -0.012(3) 0.005(4)
C4 0.043(4) 0.066(6) 0.035(4) 0.001(4) -0.011(3) -0.002(4)
C5 0.033(3) 0.044(4) 0.042(4) -0.001(3) -0.007(3) 0.001(3)
C7 0.029(3) 0.045(4) 0.029(3) -0.003(3) 0.000(3) 0.003(3)
C8 0.037(4) 0.035(4) 0.027(3) -0.002(3) 0.001(3) 0.004(3)
C9 0.033(3) 0.031(4) 0.032(3) 0.001(3) 0.000(3) 0.001(3)
C11 0.028(3) 0.049(4) 0.025(3) -0.001(3) 0.002(2) -0.005(3)
C12 0.048(4) 0.047(5) 0.033(4) -0.005(4) -0.001(3) -0.007(3)
C13 0.045(4) 0.061(6) 0.052(5) 0.000(4) -0.002(4) -0.020(4)
C14 0.045(4) 0.095(8) 0.043(4) -0.002(5) 0.008(4) -0.018(5)
C15 0.047(4) 0.080(7) 0.041(4) -0.014(5) 0.014(4) 0.006(4)
C16 0.050(4) 0.054(5) 0.033(4) -0.010(4) 0.003(3) -0.006(3)
C17 0.063(5) 0.041(5) 0.060(5) -0.007(4) 0.004(4) -0.008(4)
C18 0.070(6) 0.049(5) 0.057(5) -0.008(4) 0.012(4) 0.012(4)
N2 0.025(3) 0.046(4) 0.029(3) 0.002(3) 0.001(2) -0.001(3)
C21 0.024(6) 0.046(7) 0.030(6) 0.005(7) 0.006(4) -0.007(6)
C22 0.032(6) 0.037(7) 0.041(6) 0.002(6) 0.005(5) -0.005(6)
C23 0.033(5) 0.042(7) 0.047(6) 0.004(6) 0.007(5) 0.010(6)
C24 0.037(5) 0.047(8) 0.037(5) -0.001(6) 0.002(4) -0.003(6)
C25 0.048(6) 0.043(8) 0.042(6) -0.002(6) -0.003(5) 0.000(6)
C26 0.039(6) 0.039(7) 0.042(7) 0.002(6) 0.005(5) -0.002(5)
C27 0.057(9) 0.041(8) 0.068(13) -0.003(7) -0.004(9) -0.005(8)
C28 0.056(8) 0.051(9) 0.070(11) -0.013(7) -0.010(8) -0.006(8)
C21A 0.025(11) 0.036(11) 0.034(11) 0.006(9) 0.001(8) 0.002(8)
C22A 0.032(10) 0.035(11) 0.038(10) 0.002(8) 0.002(7) -0.004(8)
C23A 0.037(9) 0.038(10) 0.035(9) -0.002(8) -0.002(7) -0.003(8)
C24A 0.034(8) 0.038(10) 0.037(9) -0.001(8) 0.000(7) -0.004(8)
C25A 0.047(10) 0.048(11) 0.048(10) -0.002(8) 0.001(8) -0.006(8)
C26A 0.030(9) 0.035(11) 0.036(10) -0.003(8) -0.001(8) 0.001(8)
C27A 0.040(14) 0.052(17) 0.022(12) 0.011(12) 0.014(10) -0.015(11)
C28A 0.066(16) 0.046(15) 0.09(2) 0.006(13) -0.002(16) -0.011(14)
C31 0.022(3) 0.045(4) 0.033(3) -0.001(3) -0.002(3) 0.002(3)
C32 0.031(3) 0.046(5) 0.039(4) -0.001(3) 0.000(3) -0.007(3)
C33 0.034(4) 0.062(5) 0.046(4) 0.000(4) -0.004(3) -0.013(4)
C34 0.037(4) 0.078(6) 0.032(3) -0.001(4) 0.000(3) -0.004(4)
C35 0.040(4) 0.057(5) 0.036(4) -0.001(4) 0.000(3) 0.011(4)
C36 0.035(4) 0.045(5) 0.046(4) -0.002(3) -0.003(3) -0.001(4)
C37 0.040(4) 0.043(5) 0.068(5) 0.006(3) -0.009(4) -0.001(4)
C38 0.051(5) 0.042(5) 0.059(5) 0.005(4) 0.006(4) 0.003(4)
B1 0.030(4) 0.036(4) 0.029(4) 0.002(3) 0.003(3) 0.002(3)
C41 0.019(3) 0.043(4) 0.028(3) 0.001(3) 0.000(2) 0.001(3)
C42 0.033(3) 0.038(4) 0.030(3) 0.002(3) 0.000(3) -0.003(3)
C43 0.030(3) 0.055(5) 0.034(3) -0.006(3) 0.000(3) 0.005(3)
C45 0.037(4) 0.043(4) 0.033(3) -0.001(3) 0.000(3) 0.002(3)
C46 0.030(3) 0.036(4) 0.031(3) -0.003(3) -0.001(3) -0.002(3)
C47 0.031(3) 0.053(5) 0.032(3) 0.005(3) -0.001(3) 0.005(3)
F1 0.056(3) 0.049(3) 0.064(3) -0.006(2) -0.006(2) 0.016(2)
F2 0.039(2) 0.073(3) 0.047(2) 0.019(2) 0.0114(18) 0.020(2)
F3 0.062(3) 0.071(3) 0.030(2) 0.019(2) 0.0078(19) 0.016(2)
C44 0.037(4) 0.049(5) 0.031(3) 0.006(3) 0.006(3) -0.004(3)
C48 0.051(4) 0.057(5) 0.036(4) 0.006(4) 0.008(3) -0.001(4)
F4 0.096(4) 0.080(4) 0.037(2) 0.018(3) 0.021(2) -0.001(3)
F5 0.114(5) 0.060(4) 0.102(4) -0.005(3) 0.054(4) -0.029(3)
F6 0.063(3) 0.138(6) 0.058(3) 0.046(3) -0.002(2) -0.019(3)
C49 0.035(4) 0.037(4) 0.036(4) -0.005(3) 0.008(3) -0.003(3)
F7 0.100(7) 0.037(3) 0.045(4) 0.009(4) 0.029(4) 0.008(3)
F8 0.084(5) 0.062(5) 0.027(3) -0.034(4) -0.014(3) 0.010(3)
F9 0.042(4) 0.101(7) 0.052(4) 0.013(4) 0.014(3) 0.028(4)
F7A 0.065(14) 0.096(19) 0.062(13) 0.009(13) 0.000(11) 0.026(13)
F8A 0.12(2) 0.078(16) 0.076(16) -0.007(16) 0.035(16) 0.012(13)
F9A 0.079(16) 0.082(17) 0.084(15) -0.016(14) -0.006(12) -0.012(13)

loop_
_atom_type_symbol
_atom_type_description
_atom_type_scat_dispersion_real
_atom_type_scat_dispersion_imag
_atom_type_scat_source
C C 0.0033 0.0016 'International Tables Vol C Tables 4.2.6.8 and 6.1.1.4'
H H 0.0000 0.0000 'International Tables Vol C Tables 4.2.6.8 and 6.1.1.4'
B B 0.0013 0.0007 'International Tables Vol C Tables 4.2.6.8 and 6.1.1.4'
N N 0.0061 0.0033 'International Tables Vol C Tables 4.2.6.8 and 6.1.1.4'
F F 0.0171 0.0103 'International Tables Vol C Tables 4.2.6.8 and 6.1.1.4'

loop_
_geom_angle_atom_site_label_1
_geom_angle_atom_site_label_2
_geom_angle_atom_site_label_3
_geom_angle_site_symmetry_1
_geom_angle_site_symmetry_3
_geom_angle
_geom_angle_publ_flag
C9 N1 C7 . . 114.1(5) ?
C9 N1 C11 . . 122.7(5) ?
C7 N1 C11 . . 122.1(5) ?
C8 N3 C31 . . 121.8(5) ?
C7 C1 C5 . . 123.1(6) ?
C7 C1 C2 . . 129.5(6) ?
C5 C1 C2 . . 107.4(6) ?
C3 C2 C1 . . 104.2(6) ?
C3 C2 H2A . . 110.9 ?
C1 C2 H2A . . 110.9 ?
C3 C2 H2B . . 110.9 ?
C1 C2 H2B . . 110.9 ?
H2A C2 H2B . . 108.9 ?
C4 C3 C2 . . 104.2(6) ?
C4 C3 H3A . . 110.9 ?
C2 C3 H3A . . 110.9 ?
C4 C3 H3B . . 110.9 ?
C2 C3 H3B . . 110.9 ?
H3A C3 H3B . . 108.9 ?
C3 C4 C5 . . 104.0(6) ?
C3 C4 H4A . . 111.0 ?
C5 C4 H4A . . 111.0 ?
C3 C4 H4B . . 111.0 ?
C5 C4 H4B . . 111.0 ?
H4A C4 H4B . . 109.0 ?
C1 C5 C4 . . 105.4(6) ?
C1 C5 H5A . . 110.7 ?
C4 C5 H5A . . 110.7 ?
C1 C5 H5B . . 110.7 ?
C4 C5 H5B . . 110.7 ?
H5A C5 H5B . . 108.8 ?
C1 C7 N1 . . 124.9(6) ?
C1 C7 C8 . . 127.7(6) ?
N1 C7 C8 . . 107.4(5) ?
N3 C8 C7 . . 117.9(6) ?
N3 C8 B1 . . 133.9(6) ?
C7 C8 B1 . . 108.2(5) ?
N1 C9 N2 . . 117.3(6) ?
N1 C9 B1 . . 112.1(5) ?
N2 C9 B1 . . 130.2(6) ?
C16 C11 C12 . . 123.5(6) ?
C16 C11 N1 . . 118.3(6) ?
C12 C11 N1 . . 118.2(6) ?
C13 C12 C11 . . 117.4(7) ?
C13 C12 C17 . . 121.0(7) ?
C11 C12 C17 . . 121.4(7) ?
C14 C13 C12 . . 121.2(8) ?
C14 C13 H13 . . 119.4 ?
C12 C13 H13 . . 119.4 ?
C13 C14 C15 . . 121.2(8) ?
C13 C14 H14 . . 119.4 ?
C15 C14 H14 . . 119.4 ?
C14 C15 C16 . . 121.1(8) ?
C14 C15 H15 . . 119.5 ?
C16 C15 H15 . . 119.5 ?
C11 C16 C15 . . 115.6(7) ?
C11 C16 C18 . . 123.4(7) ?
C15 C16 C18 . . 121.0(8) ?
C12 C17 H17A . . 109.5 ?
C12 C17 H17B . . 109.5 ?
H17A C17 H17B . . 109.5 ?
C12 C17 H17C . . 109.5 ?
H17A C17 H17C . . 109.5 ?
H17B C17 H17C . . 109.5 ?
C16 C18 H18A . . 109.5 ?
C16 C18 H18B . . 109.5 ?
H18A C18 H18B . . 109.5 ?
C16 C18 H18C . . 109.5 ?
H18A C18 H18C . . 109.5 ?
H18B C18 H18C . . 109.5 ?
C9 N2 C21A . . 124.(3) ?
C9 N2 C21 . . 125.7(14) ?
C9 N2 H2 . . 121.(4) ?
C21A N2 H2 . . 112.(5) ?
C21 N2 H2 . . 106.(4) ?
C22 C21 C26 . . 121.1(11) ?
C22 C21 N2 . . 119.4(11) ?
C26 C21 N2 . . 119.5(11) ?
C21 C22 C23 . . 118.4(13) ?
C21 C22 C27 . . 121.2(12) ?
C23 C22 C27 . . 120.4(14) ?
C24 C23 C22 . . 120.8(12) ?
C24 C23 H23 . . 119.6 ?
C22 C23 H23 . . 119.6 ?
C25 C24 C23 . . 120.4(11) ?
C25 C24 H24 . . 119.8 ?
C23 C24 H24 . . 119.8 ?
C24 C25 C26 . . 120.1(12) ?
C24 C25 H25 . . 120.0 ?
C26 C25 H25 . . 120.0 ?
C25 C26 C21 . . 119.1(13) ?
C25 C26 C28 . . 117.6(12) ?
C21 C26 C28 . . 123.0(12) ?
C22 C27 H27A . . 109.5 ?
C22 C27 H27B . . 109.5 ?
H27A C27 H27B . . 109.5 ?
C22 C27 H27C . . 109.5 ?
H27A C27 H27C . . 109.5 ?
H27B C27 H27C . . 109.5 ?
C26 C28 H28A . . 109.5 ?
C26 C28 H28B . . 109.5 ?
H28A C28 H28B . . 109.5 ?
C26 C28 H28C . . 109.5 ?
H28A C28 H28C . . 109.5 ?
H28B C28 H28C . . 109.5 ?
C22A C21A C26A . . 122.(2) ?
C22A C21A N2 . . 118.2(19) ?
C26A C21A N2 . . 117.8(19) ?
C21A C22A C23A . . 119.(2) ?
C21A C22A C27A . . 120.(2) ?
C23A C22A C27A . . 120.(2) ?
C24A C23A C22A . . 118.(2) ?
C24A C23A H23A . . 121.0 ?
C22A C23A H23A . . 121.0 ?
C23A C24A C25A . . 121.(2) ?
C23A C24A H24A . . 119.4 ?
C25A C24A H24A . . 119.4 ?
C26A C25A C24A . . 122.(2) ?
C26A C25A H25A . . 118.9 ?
C24A C25A H25A . . 118.9 ?
C25A C26A C21A . . 116.(2) ?
C25A C26A C28A . . 121.(2) ?
C21A C26A C28A . . 123.(2) ?
C22A C27A H27D . . 109.5 ?
C22A C27A H27E . . 109.5 ?
H27D C27A H27E . . 109.5 ?
C22A C27A H27F . . 109.5 ?
H27D C27A H27F . . 109.5 ?
H27E C27A H27F . . 109.5 ?
C26A C28A H28D . . 109.5 ?
C26A C28A H28E . . 109.5 ?
H28D C28A H28E . . 109.5 ?
C26A C28A H28F . . 109.5 ?
H28D C28A H28F . . 109.5 ?
H28E C28A H28F . . 109.5 ?
C36 C31 C32 . . 120.1(6) ?
C36 C31 N3 . . 119.3(7) ?
C32 C31 N3 . . 119.9(6) ?
C33 C32 C31 . . 119.0(7) ?
C33 C32 C37 . . 119.6(7) ?
C31 C32 C37 . . 121.5(6) ?
C32 C33 C34 . . 120.9(8) ?
C32 C33 H33 . . 119.5 ?
C34 C33 H33 . . 119.5 ?
C35 C34 C33 . . 119.2(7) ?
C35 C34 H34 . . 120.4 ?
C33 C34 H34 . . 120.4 ?
C34 C35 C36 . . 120.9(8) ?
C34 C35 H35 . . 119.5 ?
C36 C35 H35 . . 119.5 ?
C31 C36 C35 . . 119.5(7) ?
C31 C36 C38 . . 120.7(6) ?
C35 C36 C38 . . 119.8(7) ?
C32 C37 H37A . . 109.5 ?
C32 C37 H37B . . 109.5 ?
H37A C37 H37B . . 109.5 ?
C32 C37 H37C . . 109.5 ?
H37A C37 H37C . . 109.5 ?
H37B C37 H37C . . 109.5 ?
C36 C38 H38A . . 109.5 ?
C36 C38 H38B . . 109.5 ?
H38A C38 H38B . . 109.5 ?
C36 C38 H38C . . 109.5 ?
H38A C38 H38C . . 109.5 ?
H38B C38 H38C . . 109.5 ?
C9 B1 C8 . . 98.2(5) ?
C9 B1 C41 . . 124.0(6) ?
C8 B1 C41 . . 112.6(5) ?
C9 B1 H1 . . 103.(3) ?
C8 B1 H1 . . 105.(3) ?
C41 B1 H1 . . 112.(3) ?
C46 C41 C42 . . 113.7(6) ?
C46 C41 B1 . . 124.3(6) ?
C42 C41 B1 . . 120.8(6) ?
C43 C42 C41 . . 122.7(6) ?
C43 C42 C47 . . 115.8(6) ?
C41 C42 C47 . . 121.5(6) ?
C44 C43 C42 . . 121.0(6) ?
C44 C43 H43 . . 119.5 ?
C42 C43 H43 . . 119.5 ?
C46 C45 C44 . . 119.3(7) ?
C46 C45 H45 . . 120.4 ?
C44 C45 H45 . . 120.4 ?
C45 C46 C41 . . 123.5(6) ?
C45 C46 C49 . . 114.2(6) ?
C41 C46 C49 . . 122.4(6) ?
F1 C47 F2 . . 106.6(6) ?
F1 C47 F3 . . 106.3(6) ?
F2 C47 F3 . . 104.6(5) ?
F1 C47 C42 . . 114.6(5) ?
F2 C47 C42 . . 113.2(6) ?
F3 C47 C42 . . 110.8(6) ?
C43 C44 C45 . . 119.3(7) ?
C43 C44 C48 . . 122.0(7) ?
C45 C44 C48 . . 118.7(7) ?
F4 C48 F5 . . 105.2(7) ?
F4 C48 F6 . . 106.9(6) ?
F5 C48 F6 . . 105.6(8) ?
F4 C48 C44 . . 112.8(7) ?
F5 C48 C44 . . 113.4(7) ?
F6 C48 C44 . . 112.3(6) ?
F7 C49 F9 . . 105.6(7) ?
F7 C49 F8 . . 106.9(7) ?
F9 C49 F8 . . 103.5(6) ?
F8A C49 F7A . . 108.(2) ?
F8A C49 F9A . . 104.3(19) ?
F7A C49 F9A . . 102.1(19) ?
F8A C49 C46 . . 120.1(14) ?
F7 C49 C46 . . 114.2(6) ?
F9 C49 C46 . . 112.1(6) ?
F8 C49 C46 . . 113.7(6) ?
F7A C49 C46 . . 111.8(11) ?
F9A C49 C46 . . 108.9(12) ?

loop_
_geom_bond_atom_site_label_1
_geom_bond_atom_site_label_2
_geom_bond_site_symmetry_2
_geom_bond_distance
_geom_bond_publ_flag
N1 C9 . 1.342(8) ?
N1 C7 . 1.443(8) ?
N1 C11 . 1.453(8) ?
N3 C8 . 1.283(8) ?
N3 C31 . 1.422(8) ?
C1 C7 . 1.352(9) ?
C1 C5 . 1.506(9) ?
C1 C2 . 1.527(9) ?
C2 C3 . 1.520(10) ?
C2 H2A . 0.99 ?
C2 H2B . 0.99 ?
C3 C4 . 1.492(11) ?
C3 H3A . 0.99 ?
C3 H3B . 0.99 ?
C4 C5 . 1.527(9) ?
C4 H4A . 0.99 ?
C4 H4B . 0.99 ?
C5 H5A . 0.99 ?
C5 H5B . 0.99 ?
C7 C8 . 1.503(9) ?
C8 B1 . 1.633(9) ?
C9 N2 . 1.344(8) ?
C9 B1 . 1.607(9) ?
C11 C16 . 1.395(10) ?
C11 C12 . 1.398(10) ?
C12 C13 . 1.384(11) ?
C12 C17 . 1.498(11) ?
C13 C14 . 1.357(13) ?
C13 H13 . 0.95 ?
C14 C15 . 1.369(14) ?
C14 H14 . 0.95 ?
C15 C16 . 1.422(11) ?
C15 H15 . 0.95 ?
C16 C18 . 1.484(12) ?
C17 H17A . 0.98 ?
C17 H17B . 0.98 ?
C17 H17C . 0.98 ?
C18 H18A . 0.98 ?
C18 H18B . 0.98 ?
C18 H18C . 0.98 ?
N2 C21A . 1.460(19) ?
N2 C21 . 1.467(12) ?
N2 H2 . 0.97(8) ?
C21 C22 . 1.388(15) ?
C21 C26 . 1.401(15) ?
C22 C23 . 1.390(13) ?
C22 C27 . 1.499(18) ?
C23 C24 . 1.383(14) ?
C23 H23 . 0.95 ?
C24 C25 . 1.379(15) ?
C24 H24 . 0.95 ?
C25 C26 . 1.386(14) ?
C25 H25 . 0.95 ?
C26 C28 . 1.525(18) ?
C27 H27A . 0.98 ?
C27 H27B . 0.98 ?
C27 H27C . 0.98 ?
C28 H28A . 0.98 ?
C28 H28B . 0.98 ?
C28 H28C . 0.98 ?
C21A C22A . 1.388(19) ?
C21A C26A . 1.40(2) ?
C22A C23A . 1.389(18) ?
C22A C27A . 1.50(2) ?
C23A C24A . 1.370(19) ?
C23A H23A . 0.95 ?
C24A C25A . 1.372(19) ?
C24A H24A . 0.95 ?
C25A C26A . 1.372(18) ?
C25A H25A . 0.95 ?
C26A C28A . 1.50(2) ?
C27A H27D . 0.98 ?
C27A H27E . 0.98 ?
C27A H27F . 0.98 ?
C28A H28D . 0.98 ?
C28A H28E . 0.98 ?
C28A H28F . 0.98 ?
C31 C36 . 1.381(11) ?
C31 C32 . 1.401(10) ?
C32 C33 . 1.386(10) ?
C32 C37 . 1.513(11) ?
C33 C34 . 1.388(12) ?
C33 H33 . 0.95 ?
C34 C35 . 1.374(12) ?
C34 H34 . 0.95 ?
C35 C36 . 1.393(10) ?
C35 H35 . 0.95 ?
C36 C38 . 1.521(11) ?
C37 H37A . 0.98 ?
C37 H37B . 0.98 ?
C37 H37C . 0.98 ?
C38 H38A . 0.98 ?
C38 H38B . 0.98 ?
C38 H38C . 0.98 ?
B1 C41 . 1.636(10) ?
B1 H1 . 1.15(7) ?
C41 C46 . 1.415(10) ?
C41 C42 . 1.433(9) ?
C42 C43 . 1.373(10) ?
C42 C47 . 1.505(10) ?
C43 C44 . 1.369(11) ?
C43 H43 . 0.95 ?
C45 C46 . 1.388(10) ?
C45 C44 . 1.399(10) ?
C45 H45 . 0.95 ?
C46 C49 . 1.515(9) ?
C47 F1 . 1.331(9) ?
C47 F2 . 1.343(8) ?
C47 F3 . 1.347(8) ?
C44 C48 . 1.493(10) ?
C48 F4 . 1.315(9) ?
C48 F5 . 1.318(10) ?
C48 F6 . 1.320(9) ?
C49 F8A . 1.295(17) ?
C49 F7 . 1.309(9) ?
C49 F9 . 1.332(8) ?
C49 F8 . 1.336(8) ?
C49 F7A . 1.342(16) ?
C49 F9A . 1.357(17) ?

loop_
_geom_torsion_atom_site_label_1
_geom_torsion_atom_site_label_2
_geom_torsion_atom_site_label_3
_geom_torsion_atom_site_label_4
_geom_torsion_site_symmetry_1
_geom_torsion_site_symmetry_2
_geom_torsion_site_symmetry_3
_geom_torsion_site_symmetry_4
_geom_torsion
_geom_torsion_publ_flag
C7 C1 C2 C3 . . . . 164.5(8) ?
C5 C1 C2 C3 . . . . -15.1(9) ?
C1 C2 C3 C4 . . . . 33.5(9) ?
C2 C3 C4 C5 . . . . -39.1(9) ?
C7 C1 C5 C4 . . . . 171.9(7) ?
C2 C1 C5 C4 . . . . -8.6(9) ?
C3 C4 C5 C1 . . . . 29.5(9) ?
C5 C1 C7 N1 . . . . -176.2(7) ?
C2 C1 C7 N1 . . . . 4.3(13) ?
C5 C1 C7 C8 . . . . 4.4(12) ?
C2 C1 C7 C8 . . . . -175.1(8) ?
C9 N1 C7 C1 . . . . -179.0(7) ?
C11 N1 C7 C1 . . . . 12.9(11) ?
C9 N1 C7 C8 . . . . 0.5(8) ?
C11 N1 C7 C8 . . . . -167.5(6) ?
C31 N3 C8 C7 . . . . -176.1(6) ?
C31 N3 C8 B1 . . . . 2.6(13) ?
C1 C7 C8 N3 . . . . 0.7(11) ?
N1 C7 C8 N3 . . . . -178.8(6) ?
C1 C7 C8 B1 . . . . -178.4(7) ?
N1 C7 C8 B1 . . . . 2.1(8) ?
C7 N1 C9 N2 . . . . -176.5(6) ?
C11 N1 C9 N2 . . . . -8.5(10) ?
C7 N1 C9 B1 . . . . -3.1(8) ?
C11 N1 C9 B1 . . . . 164.9(6) ?
C9 N1 C11 C16 . . . . 89.6(8) ?
C7 N1 C11 C16 . . . . -103.4(8) ?
C9 N1 C11 C12 . . . . -90.8(8) ?
C7 N1 C11 C12 . . . . 76.3(8) ?
C16 C11 C12 C13 . . . . 1.7(11) ?
N1 C11 C12 C13 . . . . -178.0(6) ?
C16 C11 C12 C17 . . . . 176.7(7) ?
N1 C11 C12 C17 . . . . -2.9(10) ?
C11 C12 C13 C14 . . . . -0.3(12) ?
C17 C12 C13 C14 . . . . -175.4(8) ?
C12 C13 C14 C15 . . . . 0.0(13) ?
C13 C14 C15 C16 . . . . -1.0(13) ?
C12 C11 C16 C15 . . . . -2.6(11) ?
N1 C11 C16 C15 . . . . 177.1(6) ?
C12 C11 C16 C18 . . . . -179.6(8) ?
N1 C11 C16 C18 . . . . 0.1(11) ?
C14 C15 C16 C11 . . . . 2.2(12) ?
C14 C15 C16 C18 . . . . 179.3(8) ?
N1 C9 N2 C21A . . . . 175.7(14) ?
B1 C9 N2 C21A . . . . 3.6(18) ?
N1 C9 N2 C21 . . . . 163.7(10) ?
B1 C9 N2 C21 . . . . -8.3(14) ?
C9 N2 C21 C22 . . . . -79.(3) ?
C9 N2 C21 C26 . . . . 101.(2) ?
C26 C21 C22 C23 . . . . 2.(4) ?
N2 C21 C22 C23 . . . . -178.(2) ?
C26 C21 C22 C27 . . . . -180.(2) ?
N2 C21 C22 C27 . . . . 0.(4) ?
C21 C22 C23 C24 . . . . -2.(3) ?
C27 C22 C23 C24 . . . . 179.6(18) ?
C22 C23 C24 C25 . . . . 3.(2) ?
C23 C24 C25 C26 . . . . -3.(2) ?
C24 C25 C26 C21 . . . . 3.(3) ?
C24 C25 C26 C28 . . . . 177.0(16) ?
C22 C21 C26 C25 . . . . -2.(4) ?
N2 C21 C26 C25 . . . . 178.(2) ?
C22 C21 C26 C28 . . . . -176.(2) ?
N2 C21 C26 C28 . . . . 4.(4) ?
C9 N2 C21A C22A . . . . -90.(6) ?
C9 N2 C21A C26A . . . . 107.(5) ?
C26A C21A C22A C23A . . . . -12.(9) ?
N2 C21A C22A C23A . . . . -175.(4) ?
C26A C21A C22A C27A . . . . 172.(5) ?
N2 C21A C22A C27A . . . . 9.(9) ?
C21A C22A C23A C24A . . . . 0.(7) ?
C27A C22A C23A C24A . . . . 175.(4) ?
C22A C23A C24A C25A . . . . 9.(5) ?
C23A C24A C25A C26A . . . . -5.(6) ?
C24A C25A C26A C21A . . . . -7.(6) ?
C24A C25A C26A C28A . . . . 175.(4) ?
C22A C21A C26A C25A . . . . 15.(9) ?
N2 C21A C26A C25A . . . . 178.(4) ?
C22A C21A C26A C28A . . . . -166.(5) ?
N2 C21A C26A C28A . . . . -3.(8) ?
C8 N3 C31 C36 . . . . 82.5(9) ?
C8 N3 C31 C32 . . . . -107.6(8) ?
C36 C31 C32 C33 . . . . -7.7(10) ?
N3 C31 C32 C33 . . . . -177.5(6) ?
C36 C31 C32 C37 . . . . 169.9(6) ?
N3 C31 C32 C37 . . . . 0.2(10) ?
C31 C32 C33 C34 . . . . 3.7(10) ?
C37 C32 C33 C34 . . . . -173.9(7) ?
C32 C33 C34 C35 . . . . 1.7(11) ?
C33 C34 C35 C36 . . . . -3.2(11) ?
C32 C31 C36 C35 . . . . 6.3(10) ?
N3 C31 C36 C35 . . . . 176.1(6) ?
C32 C31 C36 C38 . . . . -172.0(6) ?
N3 C31 C36 C38 . . . . -2.2(10) ?
C34 C35 C36 C31 . . . . -0.8(11) ?
C34 C35 C36 C38 . . . . 177.5(7) ?
N1 C9 B1 C8 . . . . 3.9(7) ?
N2 C9 B1 C8 . . . . 176.3(7) ?
N1 C9 B1 C41 . . . . 128.3(7) ?
N2 C9 B1 C41 . . . . -59.3(11) ?
N3 C8 B1 C9 . . . . 177.7(8) ?
C7 C8 B1 C9 . . . . -3.4(7) ?
N3 C8 B1 C41 . . . . 45.5(11) ?
C7 C8 B1 C41 . . . . -135.6(6) ?
C9 B1 C41 C46 . . . . -62.5(9) ?
C8 B1 C41 C46 . . . . 55.3(8) ?
C9 B1 C41 C42 . . . . 130.9(7) ?
C8 B1 C41 C42 . . . . -111.3(7) ?
C46 C41 C42 C43 . . . . -7.8(9) ?
B1 C41 C42 C43 . . . . 160.1(6) ?
C46 C41 C42 C47 . . . . 169.7(6) ?
B1 C41 C42 C47 . . . . -22.4(9) ?
C41 C42 C43 C44 . . . . 3.6(10) ?
C47 C42 C43 C44 . . . . -174.0(6) ?
C44 C45 C46 C41 . . . . 1.6(10) ?
C44 C45 C46 C49 . . . . -179.4(6) ?
C42 C41 C46 C45 . . . . 5.2(9) ?
B1 C41 C46 C45 . . . . -162.3(6) ?
C42 C41 C46 C49 . . . . -173.7(6) ?
B1 C41 C46 C49 . . . . 18.9(10) ?
C43 C42 C47 F1 . . . . -103.2(7) ?
C41 C42 C47 F1 . . . . 79.1(8) ?
C43 C42 C47 F2 . . . . 134.2(6) ?
C41 C42 C47 F2 . . . . -43.5(9) ?
C43 C42 C47 F3 . . . . 17.0(8) ?
C41 C42 C47 F3 . . . . -160.7(6) ?
C42 C43 C44 C45 . . . . 3.8(10) ?
C42 C43 C44 C48 . . . . -175.4(7) ?
C46 C45 C44 C43 . . . . -6.4(10) ?
C46 C45 C44 C48 . . . . 172.9(7) ?
C43 C44 C48 F4 . . . . -10.1(11) ?
C45 C44 C48 F4 . . . . 170.7(7) ?
C43 C44 C48 F5 . . . . -129.6(8) ?
C45 C44 C48 F5 . . . . 51.2(10) ?
C43 C44 C48 F6 . . . . 110.8(9) ?
C45 C44 C48 F6 . . . . -68.4(10) ?
C45 C46 C49 F8A . . . . 178.(2) ?
C41 C46 C49 F8A . . . . -3.(2) ?
C45 C46 C49 F7 . . . . -0.8(9) ?
C41 C46 C49 F7 . . . . 178.1(7) ?
C45 C46 C49 F9 . . . . -120.9(7) ?
C41 C46 C49 F9 . . . . 58.1(9) ?
C45 C46 C49 F8 . . . . 122.2(7) ?
C41 C46 C49 F8 . . . . -58.8(9) ?
C45 C46 C49 F7A . . . . 50.4(18) ?
C41 C46 C49 F7A . . . . -130.7(17) ?
C45 C46 C49 F9A . . . . -61.7(16) ?
C41 C46 C49 F9A . . . . 117.2(16) ?
